data_4030941
loop_
_publ_author_name
'Xing, Y.-H.'
'Xu, J.-Q.'
'Sun, H.-R.'
'Li, D.-M.'
'Xing, Y.'
'Lin, Y.-H.'
'Jia, H.-Q.'

_publ_section_title
;
 A new dinuclear molybdenum(V)-sulfur complex containing citrate ligand:
 synthesis and characterization of
 K~2.5~Na~2~NH~4~[Mo~2~O~2~S~2~(cit)~2~] &#x00B7; 5H~2~O
;
_journal_coden_ASTM EJSCE5
_journal_issue 10-11
_journal_name_full
;
 European Journal of Solid State and Inorganic Chemistry
;
_journal_page_first 745
_journal_page_last 756
_journal_paper_doi 10.1016/S0992-4361(99)80014-9
_journal_volume 35
_journal_year 1998
_chemical_formula_sum 'C12 H22 K2.5 Mo2 N Na2 O21 S2'
_chemical_formula_weight 916.04
_space_group_IT_number 2
_symmetry_cell_setting triclinic
_symmetry_Int_Tables_number 2
_symmetry_space_group_name_Hall '-P 1'
_symmetry_space_group_name_H-M 'P -1'
_cell_angle_alpha 71.10(1)
_cell_angle_beta 81.77(1)
_cell_angle_gamma 78.27(2)
_cell_formula_units_Z 2
_cell_length_a 7.376(3)
_cell_length_b 14.620(2)
_cell_length_c 14.661(1)
_cell_volume 1459.4(6)
_diffrn_ambient_temperature 293
_diffrn_radiation_probe x-ray
_diffrn_radiation_type MoK\a
_diffrn_radiation_wavelength 0.71073
_exptl_absorpt_coefficient_mu 1.477
_exptl_crystal_density_diffrn 2.085
_exptl_crystal_F_000 928
_refine_ls_number_reflns 2901
_refine_ls_R_factor_gt 0.0584
_refine_ls_wR_factor_gt 0.1602
_cod_data_source_file EJSSIC-1998-35-745-756.cif
_cod_data_source_block K2.5Na
_cod_database_code 4030941

loop_
_symmetry_equiv_pos_site_id
_symmetry_equiv_pos_as_xyz
1 x,y,z
2 -x,-y,-z

loop_
_atom_site_label
_atom_site_type_symbol
_atom_site_thermal_displace_type
_atom_site_fract_x
_atom_site_fract_y
_atom_site_fract_z
_atom_site_occupancy
_atom_site_U_iso_or_equiv
_atom_site_calc_flag
_atom_site_refinement_flags
_atom_site_disorder_assembly
_atom_site_disorder_group
Mo1 Mo Uiso 0.3379(2) 0.97840(10) -0.18650(10) 1.000 0.0200(10) . . . .
Mo2 Mo Uiso 0.5755(2) 0.80130(10) -0.20340(10) 1.000 0.0190(10) . . . .
S1 S Uiso 0.6315(7) 0.9646(2) -0.2678(2) 1.000 0.022(2) . . . .
S2 S Uiso 0.2577(7) 0.8235(2) -0.1603(2) 1.000 0.026(2) . . . .
O11 O Uiso 0.0525(18) 1.0271(6) -0.1487(6) 1.000 0.030(4) . . . .
O12 O Uiso 0.3089(18) 1.1264(6) -0.2424(6) 1.000 0.019(4) . . . .
O13 O Uiso 0.2125(17) 1.0086(5) -0.3281(5) 1.000 0.025(4) . . . .
O14 O Uiso -0.185(2) 1.1484(8) -0.1927(7) 1.000 0.029(6) . . . .
O15 O Uiso 0.1081(19) 1.0835(6) -0.4701(6) 1.000 0.040(4) . . . .
O16 O Uiso 0.068(2) 1.2271(8) -0.0822(7) 1.000 0.059(6) . . . .
O17 O Uiso 0.281(3) 1.3179(10) -0.1547(9) 1.000 0.060(6) . . . .
O18 O Uiso 0.3939(19) 0.9644(6) -0.0729(5) 1.000 0.033(4) . . . .
O21 O Uiso 0.5668(17) 0.6664(5) -0.2088(5) 1.000 0.016(4) . . . .
O22 O Uiso 0.8449(17) 0.7583(6) -0.2652(6) 1.000 0.025(4) . . . .
O23 O Uiso 0.5149(17) 0.8282(5) -0.3581(5) 1.000 0.025(4) . . . .
O24 O Uiso 0.4355(19) 0.8040(6) -0.4843(6) 1.000 0.038(4) . . . .
O25 O Uiso 1.007(2) 0.6565(7) -0.3413(7) 1.000 0.037(5) . . . .
O26 O Uiso 0.701(2) 0.4253(8) -0.0765(8) 1.000 0.075(6) . . . .
O27 O Uiso 0.913(3) 0.5233(8) -0.1145(11) 1.000 0.104(9) . . . .
O28 O Uiso 0.6585(17) 0.7724(5) -0.0932(5) 1.000 0.033(4) . . . .
C11 C Uiso -0.018(4) 1.1159(11) -0.1971(8) 1.000 0.033(10) . . . .
C12 C Uiso 0.124(3) 1.1750(8) -0.2643(8) 1.000 0.018(6) . . . .
C13 C Uiso 0.099(3) 1.1829(9) -0.3694(8) 1.000 0.032(6) . . . .
C14 C Uiso 0.143(3) 1.0845(9) -0.3909(8) 1.000 0.026(6) . . . .
C15 C Uiso 0.096(3) 1.2783(8) -0.2541(9) 1.000 0.021(6) . . . .
C16 C Uiso 0.148(4) 1.2738(10) -0.1547(11) 1.000 0.036(9) . . . .
C21 C Uiso 0.512(3) 0.7715(8) -0.4078(8) 1.000 0.021(7) . . . .
C22 C Uiso 0.694(3) 0.6341(8) -0.2781(8) 1.000 0.047(6) . . . .
C23 C Uiso 0.864(3) 0.6834(9) -0.2961(9) 1.000 0.021(7) . . . .
C24 C Uiso 0.602(3) 0.6649(8) -0.3744(8) 1.000 0.029(7) . . . .
C25 C Uiso 0.745(3) 0.5226(8) -0.2407(9) 1.000 0.024(6) . . . .
C26 C Uiso 0.794(4) 0.4876(10) -0.1375(11) 1.000 0.052(9) . . . .
Na2 Na Uiso 0.0267(12) 0.3444(4) 0.0388(4) 1.000 0.052(3) . . . .
OW2 O Uiso 0.2157(17) 0.4151(5) -0.0322(5) 1.000 0.024(2) . . . .
OW1 O Uiso 0.2760(11) 0.55840 1.00000 0.003 0.100(5) . . . .
OW3 O Uiso 1.297(3) 0.4911(11) -0.2845(12) 1.000 0.145(5) . . . .
OW4 O Uiso 1.518(3) 0.4251(13) -0.3994(13) 1.000 0.188(6) . . . .
OW5 O Uiso 1.123(4) 0.5509(18) -0.4822(19) 1.000 0.187(10) . . . .
N N Uiso 0.417(2) -0.2201(6) 0.3406(6) 1.000 0.047(2) . . . .
K1 K Uiso 0.0893(6) -0.1321(2) 0.6200(2) 1.000 0.031(2) . . . .
K2 K Uiso 0.50000 0.00000 0.50000 1.000 0.034(2) . . . .
K3 K Uiso -0.2205(7) 0.9289(2) -0.0524(2) 1.000 0.043(2) . . . .
Na1 Na Uiso 0.6365(12) 0.2459(4) -0.0673(3) 1.000 0.043(3) . . . .

loop_
_atom_type_symbol
_atom_type_description
_atom_type_scat_dispersion_real
_atom_type_scat_dispersion_imag
_atom_type_scat_source
C C 0.0033 0.0016 ' International Tables Vol C Tables 4.2.6.8 and 6.1.1.4'
K K 0.2009 0.2494 ' International Tables Vol C Tables 4.2.6.8 and 6.1.1.4'
Mo Mo -1.6832 0.6857 ' International Tables Vol C Tables 4.2.6.8 and 6.1.1.4'
N N 0.0061 0.0033 ' International Tables Vol C Tables 4.2.6.8 and 6.1.1.4'
Na Na 0.0362 0.0249 ' International Tables Vol C Tables 4.2.6.8 and 6.1.1.4'
O O 0.0106 0.0060 ' International Tables Vol C Tables 4.2.6.8 and 6.1.1.4'
S S 0.1246 0.1234 ' International Tables Vol C Tables 4.2.6.8 and 6.1.1.4'

loop_
_geom_angle_atom_site_label_1
_geom_angle_atom_site_label_2
_geom_angle_atom_site_label_3
_geom_angle
_geom_angle_site_symmetry_1
_geom_angle_site_symmetry_2
_geom_angle_site_symmetry_3
_geom_angle_publ_flag
Mo2 Mo1 S1 52.79(9) . . . yes
Mo2 Mo1 S2 51.55(12) . . . yes
Mo2 Mo1 O11 138.7(3) . . . yes
Mo2 Mo1 O12 141.6(3) . . . yes
Mo2 Mo1 O13 93.4(2) . . . yes
Mo2 Mo1 O18 95.0(3) . . . yes
S1 Mo1 S2 102.53(15) . . . yes
S1 Mo1 O11 163.1(3) . . . yes
S1 Mo1 O12 89.5(4) . . . yes
S1 Mo1 O13 89.0(3) . . . yes
S1 Mo1 O18 100.7(5) . . . yes
S2 Mo1 O11 87.2(3) . . . yes
S2 Mo1 O12 154.9(4) . . . yes
S2 Mo1 O13 81.1(2) . . . yes
S2 Mo1 O18 99.6(3) . . . yes
O11 Mo1 O12 76.5(4) . . . yes
O11 Mo1 O13 78.8(4) . . . yes
O11 Mo1 O18 91.1(5) . . . yes
O12 Mo1 O13 77.1(3) . . . yes
O12 Mo1 O18 99.7(4) . . . yes
O13 Mo1 O18 169.8(5) . . . yes
Mo1 Mo2 S1 51.44(12) . . . yes
Mo1 Mo2 S2 52.51(9) . . . yes
Mo1 Mo2 O21 141.8(4) . . . yes
Mo1 Mo2 O22 138.5(3) . . . yes
Mo1 Mo2 O23 94.0(2) . . . yes
Mo1 Mo2 O28 94.2(3) . . . yes
S1 Mo2 S2 102.16(15) . . . yes
S1 Mo2 O21 154.9(2) . . . yes
S1 Mo2 O22 87.1(3) . . . yes
S1 Mo2 O23 81.8(2) . . . yes
S1 Mo2 O28 99.0(3) . . . yes
S2 Mo2 O21 89.9(4) . . . yes
S2 Mo2 O22 164.0(3) . . . yes
S2 Mo2 O23 89.0(3) . . . yes
S2 Mo2 O28 100.4(4) . . . yes
O21 Mo2 O22 76.8(4) . . . yes
O21 Mo2 O23 76.4(3) . . . yes
O21 Mo2 O28 100.4(4) . . . yes
O22 Mo2 O23 79.3(4) . . . yes
O22 Mo2 O28 90.9(5) . . . yes
O23 Mo2 O28 170.1(5) . . . yes
Mo1 S1 Mo2 75.77(14) . . . yes
Mo1 S2 Mo2 75.94(15) . . . yes
Mo1 O11 C11 116.4(13) . . . yes
Mo1 O12 C12 114.8(9) . . . yes
Mo1 O13 C14 134.9(8) . . . yes
Mo2 O21 C22 115.9(9) . . . yes
Mo2 O22 C23 115.6(12) . . . yes
Mo2 O23 C21 133.3(7) . . . yes
O11 C11 O14 123.2(19) . . . yes
O11 C11 C12 114(2) . . . yes
O14 C11 C12 122.5(14) . . . yes
O12 C12 C11 110.3(12) . . . yes
O12 C12 C13 108.8(13) . . . yes
O12 C12 C15 109.0(15) . . . yes
C11 C12 C13 108.4(15) . . . no
C11 C12 C15 110.9(13) . . . no
C13 C12 C15 109.4(10) . . . no
C12 C13 C14 114.1(10) . . . no
O13 C14 O15 122.6(12) . . . yes
O13 C14 C13 119.6(11) . . . yes
O15 C14 C13 117.8(12) . . . yes
C12 C15 C16 110.7(11) . . . no
O16 C16 O17 123.9(17) . . . yes
O16 C16 C15 119(2) . . . yes
O17 C16 C15 116.6(16) . . . yes
O23 C21 O24 119.7(12) . . . yes
O23 C21 C24 120.6(12) . . . yes
O24 C21 C24 119.7(11) . . . yes
O21 C22 C23 109.2(11) . . . yes
O21 C22 C24 109.1(15) . . . yes
O21 C22 C25 108.7(11) . . . yes
C23 C22 C24 108.2(12) . . . no
C23 C22 C25 111.7(16) . . . no
C24 C22 C25 110.0(11) . . . no
O22 C23 O25 122.2(18) . . . yes
O22 C23 C22 115.7(15) . . . yes
O25 C23 C22 122.0(13) . . . yes
C21 C24 C22 114.4(10) . . . no
C22 C25 C26 112.0(11) . . . no
O26 C26 O27 123.5(16) . . . yes
O26 C26 C25 117(2) . . . yes
O27 C26 C25 119.3(17) . . . yes

loop_
_geom_bond_atom_site_label_1
_geom_bond_atom_site_label_2
_geom_bond_distance
_geom_bond_site_symmetry_1
_geom_bond_site_symmetry_2
_geom_bond_publ_flag
Mo1 Mo2 2.878(2) . . yes
Mo1 S1 2.322(5) . . yes
Mo1 S2 2.354(4) . . yes
Mo1 O11 2.135(13) . . yes
Mo1 O12 2.028(9) . . yes
Mo1 O13 2.269(9) . . yes
Mo1 O18 1.711(8) . . yes
Mo2 S1 2.365(4) . . yes
Mo2 S2 2.324(5) . . yes
Mo2 O21 2.014(8) . . yes
Mo2 O22 2.124(12) . . yes
Mo2 O23 2.267(8) . . yes
Mo2 O28 1.703(9) . . yes
Na2 OW2 1.889(13) . . yes
O11 C11 1.301(19) . . yes
O12 C12 1.43(2) . . yes
O13 C14 1.259(16) . . yes
O14 C11 1.23(3) . . yes
O15 C14 1.230(16) . . yes
O16 C16 1.21(2) . . yes
O17 C16 1.28(3) . . yes
O21 C22 1.412(17) . . yes
O22 C23 1.290(16) . . yes
O23 C21 1.273(15) . . yes
O24 C21 1.237(18) . . yes
O25 C23 1.23(2) . . yes
O26 C26 1.29(2) . . yes
O27 C26 1.24(3) . . yes
C11 C12 1.53(3) . . no
C12 C13 1.542(17) . . no
C12 C15 1.535(17) . . no
C13 C14 1.533(19) . . no
C15 C16 1.54(2) . . no
C21 C24 1.512(18) . . no
C22 C23 1.52(3) . . no
C22 C25 1.527(17) . . no
C22 C24 1.55(2) . . no
C25 C26 1.50(2) . . no

loop_
_geom_torsion_atom_site_label_1
_geom_torsion_atom_site_label_2
_geom_torsion_atom_site_label_3
_geom_torsion_atom_site_label_4
_geom_torsion
_geom_torsion_site_symmetry_1
_geom_torsion_site_symmetry_2
_geom_torsion_site_symmetry_3
_geom_torsion_site_symmetry_4
_geom_torsion_publ_flag
S1 Mo1 Mo2 S2 -161.95(16) . . . . no
S1 Mo1 Mo2 O21 -149.3(4) . . . . no
S1 Mo1 Mo2 O22 2.1(4) . . . . no
S1 Mo1 Mo2 O23 -76.2(3) . . . . no
S1 Mo1 Mo2 O28 98.2(4) . . . . no
S2 Mo1 Mo2 S1 161.95(16) . . . . no
S2 Mo1 Mo2 O21 12.7(3) . . . . no
S2 Mo1 Mo2 O22 164.1(4) . . . . no
S2 Mo1 Mo2 O23 85.7(3) . . . . no
S2 Mo1 Mo2 O28 -99.9(4) . . . . no
O11 Mo1 Mo2 S1 163.0(4) . . . . no
O11 Mo1 Mo2 S2 1.1(4) . . . . no
O11 Mo1 Mo2 O21 13.7(5) . . . . no
O11 Mo1 Mo2 O22 165.1(5) . . . . no
O11 Mo1 Mo2 O23 86.8(5) . . . . no
O11 Mo1 Mo2 O28 -98.8(5) . . . . no
O12 Mo1 Mo2 S1 12.7(5) . . . . no
O12 Mo1 Mo2 S2 -149.2(5) . . . . no
O12 Mo1 Mo2 O21 -136.6(6) . . . . no
O12 Mo1 Mo2 O22 14.8(7) . . . . no
O12 Mo1 Mo2 O23 -63.5(6) . . . . no
O12 Mo1 Mo2 O28 110.9(6) . . . . no
O13 Mo1 Mo2 S1 86.1(3) . . . . no
O13 Mo1 Mo2 S2 -75.8(3) . . . . no
O13 Mo1 Mo2 O21 -63.1(4) . . . . no
O13 Mo1 Mo2 O22 88.2(5) . . . . no
O13 Mo1 Mo2 O23 9.9(4) . . . . no
O13 Mo1 Mo2 O28 -175.7(5) . . . . no
O18 Mo1 Mo2 S1 -99.7(4) . . . . no
O18 Mo1 Mo2 S2 98.3(4) . . . . no
O18 Mo1 Mo2 O21 111.0(5) . . . . no
O18 Mo1 Mo2 O22 -97.6(6) . . . . no
O18 Mo1 Mo2 O23 -175.9(5) . . . . no
O18 Mo1 Mo2 O28 -1.6(6) . . . . no
S2 Mo1 S1 Mo2 -14.40(13) . . . . no
O12 Mo1 S1 Mo2 -172.2(3) . . . . no
O13 Mo1 S1 Mo2 -95.1(2) . . . . no
O18 Mo1 S1 Mo2 88.1(3) . . . . no
S1 Mo1 S2 Mo2 14.64(13) . . . . no
O11 Mo1 S2 Mo2 -179.3(3) . . . . no
O12 Mo1 S2 Mo2 131.6(7) . . . . no
O13 Mo1 S2 Mo2 101.6(3) . . . . no
O18 Mo1 S2 Mo2 -88.7(4) . . . . no
Mo2 Mo1 O11 C11 -143.4(10) . . . . no
S2 Mo1 O11 C11 -142.6(11) . . . . no
O12 Mo1 O11 C11 18.2(11) . . . . no
O13 Mo1 O11 C11 -61.1(11) . . . . no
O18 Mo1 O11 C11 117.9(11) . . . . no
Mo2 Mo1 O12 C12 135.1(7) . . . . no
S1 Mo1 O12 C12 145.1(7) . . . . no
S2 Mo1 O12 C12 25.6(12) . . . . no
O11 Mo1 O12 C12 -25.3(7) . . . . no
O13 Mo1 O12 C12 56.1(7) . . . . no
O18 Mo1 O12 C12 -114.1(8) . . . . no
Mo2 Mo1 O13 C14 -151.8(16) . . . . no
S1 Mo1 O13 C14 -99.2(17) . . . . no
S2 Mo1 O13 C14 158.0(17) . . . . no
O11 Mo1 O13 C14 69.1(17) . . . . no
O12 Mo1 O13 C14 -9.4(17) . . . . no
S2 Mo2 S1 Mo1 14.57(13) . . . . no
O21 Mo2 S1 Mo1 131.8(9) . . . . no
O22 Mo2 S1 Mo1 -178.6(3) . . . . no
O23 Mo2 S1 Mo1 101.8(3) . . . . no
O28 Mo2 S1 Mo1 -88.2(4) . . . . no
S1 Mo2 S2 Mo1 -14.35(12) . . . . no
O21 Mo2 S2 Mo1 -172.2(2) . . . . no
O23 Mo2 S2 Mo1 -95.8(2) . . . . no
O28 Mo2 S2 Mo1 87.3(3) . . . . no
Mo1 Mo2 O21 C22 137.4(9) . . . . no
S1 Mo2 O21 C22 27.8(16) . . . . no
S2 Mo2 O21 C22 147.4(10) . . . . no
O22 Mo2 O21 C22 -23.6(10) . . . . no
O23 Mo2 O21 C22 58.4(10) . . . . no
O28 Mo2 O21 C22 -112.0(11) . . . . no
Mo1 Mo2 O22 C23 -147.8(8) . . . . no
S1 Mo2 O22 C23 -146.1(9) . . . . no
O21 Mo2 O22 C23 14.5(9) . . . . no
O23 Mo2 O22 C23 -63.9(9) . . . . no
O28 Mo2 O22 C23 114.9(9) . . . . no
Mo1 Mo2 O23 C21 -151.0(17) . . . . no
S1 Mo2 O23 C21 158.9(17) . . . . no
S2 Mo2 O23 C21 -98.6(17) . . . . no
O21 Mo2 O23 C21 -8.5(17) . . . . no
O22 Mo2 O23 C21 70.4(17) . . . . no
Mo1 O11 C11 O14 169.4(11) . . . . no
Mo1 O11 C11 C12 -7.6(16) . . . . no
Mo1 O12 C12 C11 28.7(12) . . . . no
Mo1 O12 C12 C13 -90.0(11) . . . . no
Mo1 O12 C12 C15 150.8(8) . . . . no
Mo1 O13 C14 O15 168.9(13) . . . . no
Mo1 O13 C14 C13 -11(3) . . . . no
Mo2 O21 C22 C23 28.0(14) . . . . no
Mo2 O21 C22 C24 -90.0(13) . . . . no
Mo2 O21 C22 C25 150.1(12) . . . . no
Mo2 O22 C23 O25 173.1(11) . . . . no
Mo2 O22 C23 C22 -3.5(14) . . . . no
Mo2 O23 C21 O24 164.2(12) . . . . no
Mo2 O23 C21 C24 -16(3) . . . . no
O11 C11 C12 O12 -13.1(16) . . . . no
O11 C11 C12 C13 106.0(16) . . . . no
O11 C11 C12 C15 -133.9(14) . . . . no
O14 C11 C12 O12 170.0(13) . . . . no
O14 C11 C12 C13 -71.0(18) . . . . no
O14 C11 C12 C15 49(2) . . . . no
O12 C12 C13 C14 55(2) . . . . no
C11 C12 C13 C14 -65(2) . . . . no
C15 C12 C13 C14 174.2(18) . . . . no
O12 C12 C15 C16 -52.8(19) . . . . no
C11 C12 C15 C16 69(2) . . . . no
C13 C12 C15 C16 -171.7(19) . . . . no
C12 C13 C14 O13 -7(3) . . . . no
C12 C13 C14 O15 172.7(18) . . . . no
C12 C15 C16 O16 -59(3) . . . . no
C12 C15 C16 O17 118.6(19) . . . . no
O23 C21 C24 C22 0(3) . . . . no
O24 C21 C24 C22 179.5(17) . . . . no
O21 C22 C23 O22 -15.2(16) . . . . no
O21 C22 C23 O25 168.2(12) . . . . no
C24 C22 C23 O22 103.4(13) . . . . no
C24 C22 C23 O25 -73.2(17) . . . . no
C25 C22 C23 O22 -135.5(12) . . . . no
C25 C22 C23 O25 48.0(17) . . . . no
O21 C22 C24 C21 50(2) . . . . no
C23 C22 C24 C21 -69.2(19) . . . . no
C25 C22 C24 C21 168.6(16) . . . . no
O21 C22 C25 C26 -48(2) . . . . no
C23 C22 C25 C26 72.9(19) . . . . no
C24 C22 C25 C26 -167.0(18) . . . . no
C22 C25 C26 O26 123.8(18) . . . . no
C22 C25 C26 O27 -53(3) . . . . no
